data_2215212
loop_
_publ_author_name
'Johnston, Andrea'
'Florence, Alastair J.'
'Shankland, Kenneth'
'Leech, Charlotte K.'
'Shankland, Norman'
'Fernandes, Philippe'

_publ_section_title
;
 10,11-Dihydrocarbamazepine--dimethyl sulfoxide (1/1)
;
_journal_coeditor_code LH2481
_journal_issue 9
_journal_name_full 'Acta Crystallographica Section E'
_journal_page_first o3918
_journal_page_last o3919
_journal_paper_doi 10.1107/S1600536807041104
_journal_volume 63
_journal_year 2007
_chemical_formula_iupac 'C15 H14 N2 O1, C2 H6 O S'
_chemical_formula_moiety 'C15 H14 N2 O1, C2 H6 O S'
_chemical_formula_sum 'C17 H20 N2 O2 S'
_chemical_formula_weight 316.41
_chemical_name_common '10,11-Dihydrocarbamazepine--dimethyl sulfoxide (1/1)'
_chemical_name_systematic
;
10,11-dihydro-<i>5H</i>-dibenz[<i>b,f</i>]azepine-5-carboxamide--dimethyl
sulfoxide (1/1)
;
_space_group_IT_number 14
_symmetry_cell_setting monoclinic
_symmetry_space_group_name_Hall '-P 2ybc'
_symmetry_space_group_name_H-M 'P 1 21/c 1'
_cell_angle_alpha 90.00
_cell_angle_beta 98.932(2)
_cell_angle_gamma 90.00
_cell_formula_units_Z 4
_cell_length_a 10.2696(3)
_cell_length_b 6.8543(2)
_cell_length_c 23.3599(6)
_cell_measurement_reflns_used 7414
_cell_measurement_temperature 123(2)
_cell_measurement_theta_max 28.5896
_cell_measurement_theta_min 2.6333
_cell_volume 1624.38(8)
_computing_cell_refinement
;
CrysAlis RED (Oxford Diffraction, 2000)
;
_computing_data_collection
;
CrysAlis CCD (Oxford Diffraction, 2000)
;
_computing_data_reduction
;
CrysAlis RED (Oxford Diffraction, 2000)
;
_computing_molecular_graphics 'ORTEPII (Johnson, 1976)'
_computing_publication_material 'PLATON (Spek, 2003)'
_computing_structure_refinement 'SHELXL97 (Sheldrick, 1997)'
_computing_structure_solution 'SHELXS97 (Sheldrick, 1997)'
_diffrn_ambient_temperature 123(2)
_diffrn_detector_area_resol_mean 15.9745
_diffrn_measured_fraction_theta_full 0.998
_diffrn_measured_fraction_theta_max 0.998
_diffrn_measurement_device_type 'Oxford Diffraction Gemini'
_diffrn_measurement_method '\f and \w'
_diffrn_radiation_monochromator graphite
_diffrn_radiation_source 'Enhance (Mu) X-ray Source'
_diffrn_radiation_type MoK\a
_diffrn_radiation_wavelength 0.71073
_diffrn_reflns_av_R_equivalents 0.0290
_diffrn_reflns_av_sigmaI/netI 0.0248
_diffrn_reflns_limit_h_max 12
_diffrn_reflns_limit_h_min -10
_diffrn_reflns_limit_k_max 8
_diffrn_reflns_limit_k_min -8
_diffrn_reflns_limit_l_max 29
_diffrn_reflns_limit_l_min -29
_diffrn_reflns_number 16299
_diffrn_reflns_theta_full 26.37
_diffrn_reflns_theta_max 26.37
_diffrn_reflns_theta_min 2.87
_diffrn_standards_number 0
_exptl_absorpt_coefficient_mu 0.208
_exptl_absorpt_correction_T_max 0.9856
_exptl_absorpt_correction_T_min 0.9518
_exptl_absorpt_correction_type analytical
_exptl_absorpt_process_details '[CrysAlis RED (Oxford Diffraction, 2000), based on Clark & Reid (1995)]'
_exptl_crystal_colour colourless
_exptl_crystal_density_diffrn 1.294
_exptl_crystal_density_method 'not measured'
_exptl_crystal_description block
_exptl_crystal_F_000 672
_exptl_crystal_size_max 0.24
_exptl_crystal_size_mid 0.10
_exptl_crystal_size_min 0.07
_refine_diff_density_max 0.705
_refine_diff_density_min -0.386
_refine_ls_extinction_method none
_refine_ls_goodness_of_fit_ref 1.055
_refine_ls_hydrogen_treatment mixed
_refine_ls_matrix_type full
_refine_ls_number_parameters 223
_refine_ls_number_reflns 3326
_refine_ls_number_restraints 2
_refine_ls_restrained_S_all 1.056
_refine_ls_R_factor_all 0.0576
_refine_ls_R_factor_gt 0.0421
_refine_ls_shift/su_max 0.000
_refine_ls_shift/su_mean 0.000
_refine_ls_structure_factor_coef Fsqd
_refine_ls_weighting_details 'calc w=1/[\s^2^(Fo^2^)+(0.0295P)^2^+2.9523P] where P=(Fo^2^+2Fc^2^)/3'
_refine_ls_weighting_scheme calc
_refine_ls_wR_factor_ref 0.1137
_reflns_number_gt 2627
_reflns_number_total 3326
_reflns_threshold_expression I>2\s(I)
_cod_data_source_file lh2481.cif
_cod_data_source_block I
_cod_original_cell_volume 1624.39(8)
_cod_original_sg_symbol_H-M 'P 21/c'
_cod_database_code 2215212

loop_
_symmetry_equiv_pos_as_xyz
'x, y, z'
-x,1/2+y,1/2-z
-x,-y,-z
x,1/2-y,1/2+z

loop_
_atom_site_type_symbol
_atom_site_label
_atom_site_fract_x
_atom_site_fract_y
_atom_site_fract_z
_atom_site_U_iso_or_equiv
_atom_site_adp_type
_atom_site_calc_flag
_atom_site_refinement_flags
_atom_site_occupancy
_atom_site_disorder_assembly
_atom_site_disorder_group
O O1 1.05951(11) 0.08903(17) 0.43941(5) 0.0227(3) Uani d . 1 . .
N N1 0.91771(13) 0.2552(2) 0.37293(6) 0.0189(3) Uani d . 1 A .
C C15 0.94794(15) 0.1576(2) 0.42506(7) 0.0189(3) Uani d . 1 . .
N N2 0.85194(15) 0.1394(2) 0.45751(7) 0.0236(3) Uani d . 1 . .
H H2A 0.871(2) 0.077(3) 0.4893(10) 0.038(6) Uiso d . 1 . .
H H2B 0.778(2) 0.186(3) 0.4494(9) 0.034(6) Uiso d . 1 . .
C C1 1.02405(15) 0.3029(3) 0.34188(7) 0.0207(4) Uani d G 1 . .
C C2A 1.0637(9) 0.1930(9) 0.2976(3) 0.0203(13) Uiso d PG 0.189(6) A 2
H H2C 1.0215 0.0725 0.2866 0.024 Uiso calc PR 0.189(6) A 2
C C3A 1.1650(10) 0.2595(14) 0.2696(4) 0.0203(13) Uiso d PG 0.189(6) A 2
H H3A 1.1921 0.1844 0.2393 0.024 Uiso calc PR 0.189(6) A 2
C C4A 1.2268(7) 0.4358(15) 0.2858(4) 0.0203(13) Uiso d PG 0.189(6) A 2
H H4A 1.2961 0.4812 0.2666 0.024 Uiso calc PR 0.189(6) A 2
C C5A 1.1872(9) 0.5457(12) 0.3300(5) 0.0203(13) Uiso d PG 0.189(6) A 2
H H5A 1.2294 0.6662 0.3411 0.024 Uiso calc PR 0.189(6) A 2
C C6A 1.0858(8) 0.4793(8) 0.3581(3) 0.0203(13) Uiso d PGD 0.189(6) A 2
C C2 1.0568(3) 0.1613(4) 0.30398(11) 0.0264(6) Uani d P 0.811(6) A 1
H H2 1.0115 0.0400 0.3006 0.032 Uiso calc PR 0.811(6) A 1
C C3 1.1561(3) 0.1974(5) 0.27098(11) 0.0300(7) Uani d P 0.811(6) A 1
H H3 1.1799 0.1006 0.2454 0.036 Uiso calc PR 0.811(6) A 1
C C4 1.2193(2) 0.3749(5) 0.27597(11) 0.0293(7) Uani d P 0.811(6) A 1
H H4 1.2868 0.4012 0.2534 0.035 Uiso calc PR 0.811(6) A 1
C C5 1.1859(2) 0.5136(4) 0.31305(13) 0.0313(7) Uani d P 0.811(6) A 1
H H5 1.2310 0.6351 0.3157 0.038 Uiso calc PR 0.811(6) A 1
C C6 1.0874(3) 0.4829(4) 0.34740(11) 0.0272(6) Uani d P 0.811(6) A 1
C C7 1.0555(3) 0.6467(4) 0.38578(16) 0.0365(7) Uani d P 0.811(6) A 1
H H7A 1.0392 0.7646 0.3613 0.044 Uiso calc PR 0.811(6) A 1
H H7B 1.1357 0.6724 0.4142 0.044 Uiso calc PR 0.811(6) A 1
C C8 0.9413(3) 0.6269(4) 0.41943(13) 0.0293(7) Uani d P 0.811(6) A 1
H H8A 0.9644 0.5291 0.4505 0.035 Uiso calc PR 0.811(6) A 1
H H8B 0.9274 0.7533 0.4380 0.035 Uiso calc PR 0.811(6) A 1
C C9 0.8147(2) 0.5664(3) 0.38213(10) 0.0233(5) Uani d P 0.811(6) A 1
C C10 0.80304(16) 0.3762(3) 0.36009(7) 0.0217(4) Uani d G 1 . .
C C11A 0.6944(4) 0.2697(6) 0.3343(3) 0.0203(13) Uiso d PG 0.189(6) A 2
H H11A 0.7023 0.1334 0.3283 0.024 Uiso calc PR 0.189(6) A 2
C C12A 0.5743(3) 0.3626(12) 0.3173(4) 0.0203(13) Uiso d PG 0.189(6) A 2
H H12A 0.5001 0.2898 0.2996 0.024 Uiso calc PR 0.189(6) A 2
C C13A 0.5629(4) 0.5620(12) 0.3261(4) 0.0203(13) Uiso d PG 0.189(6) A 2
H H13A 0.4808 0.6255 0.3144 0.024 Uiso calc PR 0.189(6) A 2
C C14A 0.6715(7) 0.6686(7) 0.3519(4) 0.0203(13) Uiso d PG 0.189(6) A 2
H H14A 0.6636 0.8049 0.3579 0.024 Uiso calc PR 0.189(6) A 2
C C9A 0.7916(5) 0.5757(3) 0.3689(3) 0.0203(13) Uiso d PGD 0.189(6) A 2
C C7A 1.0462(10) 0.5949(16) 0.4089(4) 0.0203(13) Uiso d PD 0.189(6) A 2
H H7C 1.0466 0.5061 0.4423 0.024 Uiso calc PR 0.189(6) A 2
H H7D 1.1127 0.6979 0.4204 0.024 Uiso calc PR 0.189(6) A 2
C C8A 0.9104(8) 0.6895(16) 0.3947(5) 0.0203(13) Uiso d PD 0.189(6) A 2
H H8C 0.8902 0.7477 0.4311 0.024 Uiso calc PR 0.189(6) A 2
H H8D 0.9191 0.7991 0.3680 0.024 Uiso calc PR 0.189(6) A 2
C C11 0.6906(2) 0.3133(5) 0.32519(11) 0.0319(6) Uani d P 0.811(6) A 1
H H11 0.6850 0.1841 0.3103 0.038 Uiso calc PR 0.811(6) A 1
C C12 0.5857(2) 0.4407(6) 0.31199(11) 0.0406(8) Uani d P 0.811(6) A 1
H H12 0.5074 0.3989 0.2880 0.049 Uiso calc PR 0.811(6) A 1
C C13 0.5945(3) 0.6268(5) 0.33340(12) 0.0397(8) Uani d P 0.811(6) A 1
H H13 0.5221 0.7134 0.3241 0.048 Uiso calc PR 0.811(6) A 1
C C14 0.7070(3) 0.6901(4) 0.36816(12) 0.0338(7) Uani d P 0.811(6) A 1
H H14 0.7112 0.8197 0.3828 0.041 Uiso calc PR 0.811(6) A 1
S S1 0.43861(4) 0.26487(8) 0.43255(2) 0.03643(17) Uani d . 1 . .
O O2 0.57765(12) 0.2223(2) 0.46042(6) 0.0429(4) Uani d . 1 . .
C C17 0.3694(2) 0.0384(4) 0.40614(10) 0.0453(6) Uani d . 1 . .
H H17A 0.4117 -0.0051 0.3736 0.068 Uiso calc R 1 . .
H H17B 0.2746 0.0546 0.3931 0.068 Uiso calc R 1 . .
H H17C 0.3836 -0.0591 0.4372 0.068 Uiso calc R 1 . .
C C16 0.34591(19) 0.2887(3) 0.49031(10) 0.0412(5) Uani d . 1 . .
H H16A 0.3713 0.4093 0.5117 0.062 Uiso calc R 1 . .
H H16B 0.3635 0.1768 0.5165 0.062 Uiso calc R 1 . .
H H16C 0.2517 0.2932 0.4746 0.062 Uiso calc R 1 . .

loop_
_atom_site_aniso_label
_atom_site_aniso_U_11
_atom_site_aniso_U_22
_atom_site_aniso_U_33
_atom_site_aniso_U_12
_atom_site_aniso_U_13
_atom_site_aniso_U_23
O1 0.0168(6) 0.0253(6) 0.0260(6) 0.0016(5) 0.0037(5) 0.0045(5)
N1 0.0165(7) 0.0214(7) 0.0193(7) 0.0003(5) 0.0043(5) 0.0004(6)
C15 0.0188(8) 0.0153(8) 0.0223(8) -0.0026(6) 0.0023(6) -0.0015(7)
N2 0.0182(8) 0.0283(8) 0.0250(8) 0.0038(6) 0.0055(6) 0.0081(7)
C1 0.0156(8) 0.0288(9) 0.0171(8) 0.0000(7) 0.0005(6) 0.0027(7)
C2 0.0210(11) 0.0389(14) 0.0193(11) -0.0028(10) 0.0036(8) -0.0018(10)
C3 0.0252(12) 0.0462(18) 0.0188(11) 0.0003(12) 0.0038(8) -0.0010(12)
C4 0.0195(11) 0.0475(19) 0.0209(12) -0.0017(11) 0.0031(9) 0.0063(11)
C5 0.0226(11) 0.0370(15) 0.0339(16) -0.0070(11) 0.0031(12) 0.0069(12)
C6 0.0211(11) 0.0333(13) 0.0270(13) -0.0001(9) 0.0031(10) 0.0036(10)
C7 0.0360(14) 0.0286(14) 0.0456(18) -0.0076(11) 0.0091(12) -0.0032(12)
C8 0.0363(14) 0.0229(13) 0.0293(14) -0.0010(10) 0.0072(11) -0.0035(11)
C9 0.0259(12) 0.0280(12) 0.0183(11) 0.0073(9) 0.0103(9) 0.0088(9)
C10 0.0207(8) 0.0290(9) 0.0164(8) 0.0042(7) 0.0064(6) 0.0042(7)
C11 0.0231(12) 0.0472(16) 0.0242(12) 0.0054(10) -0.0003(9) -0.0023(11)
C12 0.0234(12) 0.068(2) 0.0288(14) 0.0095(13) -0.0005(10) 0.0042(15)
C13 0.0337(15) 0.0553(19) 0.0314(14) 0.0211(14) 0.0092(12) 0.0109(13)
C14 0.0388(15) 0.0398(15) 0.0258(14) 0.0160(11) 0.0142(11) 0.0118(11)
S1 0.0212(3) 0.0496(3) 0.0390(3) 0.0011(2) 0.00652(19) 0.0107(2)
O2 0.0173(7) 0.0631(10) 0.0486(9) -0.0003(6) 0.0059(6) 0.0105(8)
C17 0.0315(11) 0.0599(15) 0.0430(12) 0.0056(10) 0.0013(9) -0.0136(11)
C16 0.0253(10) 0.0509(14) 0.0488(12) -0.0079(9) 0.0098(9) -0.0113(10)

loop_
_atom_type_symbol
_atom_type_description
_atom_type_scat_dispersion_real
_atom_type_scat_dispersion_imag
_atom_type_scat_source
Cl Cl 0.1484 0.1585 'International Tables Vol C Tables 4.2.6.8 and 6.1.1.4'
S S 0.1246 0.1234 'International Tables Vol C Tables 4.2.6.8 and 6.1.1.4'
O O 0.0106 0.0060 'International Tables Vol C Tables 4.2.6.8 and 6.1.1.4'
N N 0.0061 0.0033 'International Tables Vol C Tables 4.2.6.8 and 6.1.1.4'
C C 0.0033 0.0016 'International Tables Vol C Tables 4.2.6.8 and 6.1.1.4'
H H 0.0000 0.0000 'International Tables Vol C Tables 4.2.6.8 and 6.1.1.4'

loop_
_geom_angle_atom_site_label_1
_geom_angle_atom_site_label_2
_geom_angle_atom_site_label_3
_geom_angle
C15 N1 C10 121.95(13)
C15 N1 C1 118.02(13)
C10 N1 C1 115.22(13)
O1 C15 N2 122.95(16)
O1 C15 N1 119.68(14)
N2 C15 N1 117.36(14)
C15 N2 H2A 116.5(14)
C15 N2 H2B 124.7(15)
H2A N2 H2B 119(2)
C2 C1 C6A 129.5(3)
C2A C1 C6A 120.0
C2 C1 C6 121.50(18)
C2A C1 C6 111.3(3)
C2 C1 N1 116.10(17)
C2A C1 N1 125.7(3)
C6A C1 N1 114.2(3)
C6 C1 N1 122.35(17)
C1 C2A C3A 120.0
C1 C2A H2C 120.0
C3A C2A H2C 120.0
C2A C3A C4A 120.0
C2A C3A H3A 120.0
C4A C3A H3A 120.0
C3A C4A C5A 120.0
C3A C4A H4A 120.0
C5A C4A H4A 120.0
C6A C5A C4A 120.0
C6A C5A H5A 120.0
C4A C5A H5A 120.0
C5A C6A C1 120.0
C5A C6A C7A 120.2(5)
C1 C6A C7A 119.7(5)
C1 C2 C3 119.9(2)
C1 C2 H2 120.0
C3 C2 H2 120.0
C4 C3 C2 119.1(2)
C4 C3 H3 120.4
C2 C3 H3 120.4
C5 C4 C3 120.5(2)
C5 C4 H4 119.7
C3 C4 H4 119.7
C4 C5 C6 122.2(2)
C4 C5 H5 118.9
C6 C5 H5 118.9
C1 C6 C5 116.7(2)
C1 C6 C7 125.1(2)
C5 C6 C7 118.2(2)
C6 C7 C8 120.0(2)
C6 C7 H7A 107.3
C8 C7 H7A 107.3
C6 C7 H7B 107.3
C8 C7 H7B 107.3
H7A C7 H7B 106.9
C9 C8 C7 113.1(2)
C9 C8 H8A 109.0
C7 C8 H8A 109.0
C9 C8 H8B 109.0
C7 C8 H8B 109.0
H8A C8 H8B 107.8
C14 C9 C10 117.5(2)
C14 C9 C8 123.4(2)
C10 C9 C8 119.06(19)
C11 C10 C9A 108.3(2)
C11A C10 C9A 120.0
C11 C10 C9 121.72(19)
C11A C10 C9 131.7(2)
C11 C10 N1 121.96(19)
C11A C10 N1 111.4(2)
C9A C10 N1 128.6(2)
C9 C10 N1 116.20(17)
C10 C11A C12A 120.0
C10 C11A H11A 120.0
C12A C11A H11A 120.0
C13A C12A C11A 120.0
C13A C12A H12A 120.0
C11A C12A H12A 120.0
C12A C13A C14A 120.0
C12A C13A H13A 120.0
C14A C13A H13A 120.0
C13A C14A C9A 120.0
C13A C14A H14A 120.0
C9A C14A H14A 120.0
C14A C9A C10 120.0
C14A C9A C8A 120.6(5)
C10 C9A C8A 119.4(5)
C8A C7A C6A 113.2(8)
C8A C7A H7C 108.9
C6A C7A H7C 108.9
C8A C7A H7D 108.9
C6A C7A H7D 108.9
H7C C7A H7D 107.7
C9A C8A C7A 121.8(8)
C9A C8A H8C 106.9
C7A C8A H8C 106.9
C9A C8A H8D 106.9
C7A C8A H8D 106.9
H8C C8A H8D 106.7
C10 C11 C12 119.2(2)
C10 C11 H11 120.4
C12 C11 H11 120.4
C13 C12 C11 120.1(2)
C13 C12 H12 119.9
C11 C12 H12 119.9
C12 C13 C14 120.8(2)
C12 C13 H13 119.6
C14 C13 H13 119.6
C13 C14 C9 120.7(2)
C13 C14 H14 119.7
C9 C14 H14 119.7
O2 S1 C16 105.90(10)
O2 S1 C17 106.44(10)
C16 S1 C17 96.39(10)
S1 C17 H17A 109.5
S1 C17 H17B 109.5
H17A C17 H17B 109.5
S1 C17 H17C 109.5
H17A C17 H17C 109.5
H17B C17 H17C 109.5
S1 C16 H16A 109.5
S1 C16 H16B 109.5
H16A C16 H16B 109.5
S1 C16 H16C 109.5
H16A C16 H16C 109.5
H16B C16 H16C 109.5

loop_
_geom_bond_atom_site_label_1
_geom_bond_atom_site_label_2
_geom_bond_distance
O1 C15 1.2357(19)
N1 C15 1.382(2)
N1 C10 1.434(2)
N1 C1 1.439(2)
C15 N2 1.339(2)
N2 H2A 0.85(2)
N2 H2B 0.82(2)
C1 C2 1.390(3)
C1 C2A 1.3900
C1 C6A 1.3900
C1 C6 1.391(3)
C2A C3A 1.3900
C2A H2C 0.9500
C3A C4A 1.3900
C3A H3A 0.9500
C4A C5A 1.3900
C4A H4A 0.9500
C5A C6A 1.3900
C5A H5A 0.9500
C6A C7A 1.533(8)
C2 C3 1.393(3)
C2 H2 0.9500
C3 C4 1.376(4)
C3 H3 0.9500
C4 C5 1.365(4)
C4 H4 0.9500
C5 C6 1.401(3)
C5 H5 0.9500
C6 C7 1.504(3)
C7 C8 1.516(4)
C7 H7A 0.9900
C7 H7B 0.9900
C8 C9 1.507(3)
C8 H8A 0.9900
C8 H8B 0.9900
C9 C14 1.392(3)
C9 C10 1.399(3)
C10 C11 1.376(3)
C10 C11A 1.3900
C10 C9A 1.3900
C11A C12A 1.3900
C11A H11A 0.9500
C12A C13A 1.3900
C12A H12A 0.9500
C13A C14A 1.3900
C13A H13A 0.9500
C14A C9A 1.3900
C14A H14A 0.9500
C9A C8A 1.494(7)
C7A C8A 1.527(14)
C7A H7C 0.9900
C7A H7D 0.9900
C8A H8C 0.9900
C8A H8D 0.9900
C11 C12 1.384(4)
C11 H11 0.9500
C12 C13 1.368(4)
C12 H12 0.9500
C13 C14 1.375(4)
C13 H13 0.9500
C14 H14 0.9500
S1 O2 1.5030(14)
S1 C16 1.776(2)
S1 C17 1.777(2)
C17 H17A 0.9800
C17 H17B 0.9800
C17 H17C 0.9800
C16 H16A 0.9800
C16 H16B 0.9800
C16 H16C 0.9800

loop_
_geom_hbond_atom_site_label_D
_geom_hbond_atom_site_label_H
_geom_hbond_atom_site_label_A
_geom_hbond_site_symmetry_A
_geom_hbond_distance_DH
_geom_hbond_distance_HA
_geom_hbond_distance_DA
_geom_hbond_angle_DHA
_geom_hbond_publ_flag
N2 H2A O1 3_756 0.85(2) 2.05(2) 2.8977(19) 171(2) yes
N2 H2B O2 . 0.82(2) 2.13(2) 2.885(2) 154(2) yes
C16 H16C O1 1_455 0.9800 2.4500 3.294(2) 143.00 yes

loop_
_geom_torsion_atom_site_label_1
_geom_torsion_atom_site_label_2
_geom_torsion_atom_site_label_3
_geom_torsion_atom_site_label_4
_geom_torsion
_geom_torsion_publ_flag
C10 N1 C1 C2 -116.0(2) no
C10 N1 C1 C6 61.5(2) no
C15 N1 C1 C2 88.1(2) no
C15 N1 C1 C6 -94.5(2) no
C1 N1 C10 C9 -72.6(2) no
C1 N1 C10 C11 103.6(2) no
C15 N1 C10 C9 82.3(2) no
C15 N1 C10 C11 -101.5(2) no
C1 N1 C15 O1 -10.6(2) no
C1 N1 C15 N2 170.45(15) no
C10 N1 C15 O1 -164.93(15) no
C10 N1 C15 N2 16.2(2) no
N1 C1 C2 C3 178.2(2) no
C6 C1 C2 C3 0.8(4) no
N1 C1 C6 C5 -177.6(2) no
N1 C1 C6 C7 0.6(4) no
C2 C1 C6 C5 -0.2(4) no
C2 C1 C6 C7 177.9(3) no
C1 C2 C3 C4 -0.9(4) no
C2 C3 C4 C5 0.4(4) no
C3 C4 C5 C6 0.1(4) no
C4 C5 C6 C1 -0.2(4) no
C4 C5 C6 C7 -178.5(3) no
C1 C6 C7 C8 -3.8(4) no
C5 C6 C7 C8 174.3(3) no
C6 C7 C8 C9 -51.3(4) no
C7 C8 C9 C10 70.4(3) no
C7 C8 C9 C14 -109.7(3) no
C8 C9 C10 N1 -3.0(3) no
C8 C9 C10 C11 -179.1(2) no
C14 C9 C10 N1 177.14(19) no
C14 C9 C10 C11 1.0(3) no
C8 C9 C14 C13 179.4(3) no
C10 C9 C14 C13 -0.8(4) no
N1 C10 C11 C12 -176.6(2) no
C9 C10 C11 C12 -0.7(3) no
C10 C11 C12 C13 0.2(4) no
C11 C12 C13 C14 0.0(4) no
C12 C13 C14 C9 0.3(4) no
